data_7052247
loop_
_publ_author_name
'J\'er\^ome Pansanel'
'Abdelaziz Jouaiti'
'Sylvie Ferlay'
'Mir Wais Hosseini'
'Jean-Marc Planeix'
'Nathalie Kyritsakas'

_publ_section_title
;
 Molecular tectonics: generation of 1- and 2-D copper coordination
 networks by positional isomeric tectons based on a phenylenediamine
 backbone bearing two isonicotinoyl moieties
;
_journal_issue 5
_journal_name_full 'New Journal of Chemistry'
_journal_page_first 683
_journal_paper_doi 10.1039/b600193a
_journal_volume 30
_journal_year 2006
_chemical_formula_moiety 'C22 H20 Cu N4 O6'
_chemical_formula_sum 'C22 H20 Cu N4 O6'
_chemical_formula_weight 499.96
_chemical_name_systematic
;
?
;
_space_group_IT_number 14
_symmetry_cell_setting monoclinic
_symmetry_space_group_name_Hall '-P 2yn'
_symmetry_space_group_name_H-M 'P 1 21/n 1'
_atom_sites_solution_hydrogens geom
_atom_sites_solution_primary direct
_atom_sites_solution_secondary difmap
_audit_creation_method SHELXL-97
_cell_angle_alpha 90.00
_cell_angle_beta 117.785(3)
_cell_angle_gamma 90.00
_cell_formula_units_Z 4
_cell_length_a 13.6671(13)
_cell_length_b 11.5908(8)
_cell_length_c 14.1521(16)
_cell_measurement_reflns_used 7007
_cell_measurement_temperature 173(2)
_cell_measurement_theta_max 27.41
_cell_measurement_theta_min 2.39
_cell_volume 1983.4(3)
_computing_cell_refinement 'Bruker SMART'
_computing_data_collection 'Bruker SMART'
_computing_data_reduction 'Bruker SAINT'
_computing_molecular_graphics 'Bruker SHELXTL'
_computing_publication_material 'Bruker SHELXTL'
_computing_structure_refinement 'SHELXL-97 (Sheldrick, 1997)'
_computing_structure_solution 'SHELXS-97 (Sheldrick, 1990)'
_diffrn_ambient_temperature 173(2)
_diffrn_measured_fraction_theta_full 0.995
_diffrn_measured_fraction_theta_max 0.995
_diffrn_measurement_device_type 'CCD area detector'
_diffrn_measurement_method 'phi and omega scans'
_diffrn_radiation_monochromator graphite
_diffrn_radiation_source 'fine-focus sealed tube'
_diffrn_radiation_type MoK\a
_diffrn_radiation_wavelength 0.71073
_diffrn_reflns_av_R_equivalents 0.0293
_diffrn_reflns_av_sigmaI/netI 0.0288
_diffrn_reflns_limit_h_max 17
_diffrn_reflns_limit_h_min -17
_diffrn_reflns_limit_k_max 13
_diffrn_reflns_limit_k_min -12
_diffrn_reflns_limit_l_max 18
_diffrn_reflns_limit_l_min -18
_diffrn_reflns_number 18010
_diffrn_reflns_theta_full 27.15
_diffrn_reflns_theta_max 27.15
_diffrn_reflns_theta_min 2.39
_exptl_absorpt_coefficient_mu 1.153
_exptl_absorpt_correction_T_max 0.8460
_exptl_absorpt_correction_T_min 0.8460
_exptl_absorpt_correction_type multi-scan
_exptl_absorpt_process_details sadabs
_exptl_crystal_colour blue
_exptl_crystal_density_diffrn 1.674
_exptl_crystal_density_meas ?
_exptl_crystal_density_method 'not measured'
_exptl_crystal_description prism
_exptl_crystal_F_000 1028
_exptl_crystal_size_max 0.15
_exptl_crystal_size_mid 0.15
_exptl_crystal_size_min 0.15
_refine_diff_density_max 0.928
_refine_diff_density_min -0.815
_refine_diff_density_rms 0.071
_refine_ls_extinction_method none
_refine_ls_goodness_of_fit_ref 1.025
_refine_ls_hydrogen_treatment riding
_refine_ls_matrix_type full
_refine_ls_number_parameters 300
_refine_ls_number_reflns 4373
_refine_ls_number_restraints 0
_refine_ls_restrained_S_all 1.025
_refine_ls_R_factor_all 0.0440
_refine_ls_R_factor_gt 0.0349
_refine_ls_shift/su_max 0.021
_refine_ls_shift/su_mean 0.001
_refine_ls_structure_factor_coef Fsqd
_refine_ls_weighting_details 'calc w=1/[\s^2^(Fo^2^)+(0.0424P)^2^+2.3824P] where P=(Fo^2^+2Fc^2^)/3'
_refine_ls_weighting_scheme calc
_refine_ls_wR_factor_gt 0.0872
_refine_ls_wR_factor_ref 0.0911
_reflns_number_gt 3714
_reflns_number_total 4373
_reflns_threshold_expression >2sigma(I)
_cod_data_source_file b600193a.txt
_cod_data_source_block e512a
_cod_depositor_comments
;
The following automatic conversions were performed:
'_symmetry_cell_setting' value 'Monoclinic' changed to 'monoclinic'
according to '/home/saulius/struct/CIF-dictionaries/cif_core.dic'
dictionary named 'cif_core.dic' version 2.4.1 from 2010-06-29.

Automatic conversion script
Id: cif_fix_enum 1527 2010-12-29 10:47:43Z saulius 

The following automatic conversions were performed:

'_exptl_crystal_density_meas' value 'none' was changed to '?' - the
value is perceived as not measured.

Automatic conversion script
Id: cif_fix_values 3008 2015-01-20 13:52:24Z robertas 
;
_cod_original_sg_symbol_H-M P2(1)/n
_cod_database_code 7052247

loop_
_symmetry_equiv_pos_as_xyz
'x, y, z'
'-x+1/2, y+1/2, -z+1/2'
'-x, -y, -z'
'x-1/2, -y-1/2, z-1/2'

loop_
_atom_site_label
_atom_site_type_symbol
_atom_site_fract_x
_atom_site_fract_y
_atom_site_fract_z
_atom_site_U_iso_or_equiv
_atom_site_adp_type
_atom_site_occupancy
_atom_site_symmetry_multiplicity
_atom_site_calc_flag
_atom_site_refinement_flags
_atom_site_disorder_assembly
_atom_site_disorder_group
Cu1 Cu 0.54387(2) 0.86310(2) 0.047286(19) 0.01725(9) Uani 1 1 d . . .
N1 N 0.58205(15) 0.90981(17) 0.19864(13) 0.0187(4) Uani 1 1 d . . .
C1 C 0.50902(19) 0.9427(2) 0.23176(17) 0.0221(5) Uani 1 1 d . . .
H1 H 0.4334 0.9494 0.1804 0.026 Uiso 1 1 calc R . .
C2 C 0.53911(19) 0.9676(2) 0.33797(17) 0.0222(5) Uani 1 1 d . . .
H2 H 0.4854 0.9918 0.3586 0.027 Uiso 1 1 calc R . .
C3 C 0.64945(19) 0.9563(2) 0.41323(16) 0.0200(4) Uani 1 1 d . . .
C4 C 0.7249(2) 0.9248(2) 0.37854(17) 0.0255(5) Uani 1 1 d . . .
H4 H 0.8013 0.9189 0.4278 0.031 Uiso 1 1 calc R . .
C5 C 0.6881(2) 0.9019(2) 0.27132(18) 0.0250(5) Uani 1 1 d . . .
H5 H 0.7407 0.8797 0.2485 0.030 Uiso 1 1 calc R . .
C6 C 0.68246(19) 0.9816(2) 0.52904(17) 0.0228(5) Uani 1 1 d . . .
O1 O 0.63330(16) 1.05283(18) 0.55341(13) 0.0373(5) Uani 1 1 d . . .
N2 N 0.76878(16) 0.91725(18) 0.59891(14) 0.0241(4) Uani 1 1 d . . .
H2A H 0.8031 0.8759 0.5712 0.029 Uiso 1 1 calc R . .
C7 C 0.81064(19) 0.9083(2) 0.71100(16) 0.0213(5) Uani 1 1 d . . .
C8 C 0.7843(2) 0.9838(2) 0.77181(17) 0.0233(5) Uani 1 1 d . . .
H8 H 0.7365 1.0475 0.7391 0.028 Uiso 1 1 calc R . .
C9 C 0.3285(2) 0.5347(2) -0.61931(17) 0.0238(5) Uani 1 1 d . . .
H9 H 0.3109 0.4825 -0.5777 0.029 Uiso 1 1 calc R . .
C10 C 0.39777(19) 0.6275(2) -0.56927(17) 0.0205(5) Uani 1 1 d . . .
C11 C 0.4262(2) 0.7011(2) -0.62995(18) 0.0262(5) Uani 1 1 d . . .
H11 H 0.4750 0.7639 -0.5971 0.031 Uiso 1 1 calc R . .
C12 C 0.8829(2) 0.8179(2) 0.76141(18) 0.0268(5) Uani 1 1 d . . .
H12 H 0.9031 0.7677 0.7203 0.032 Uiso 1 1 calc R . .
N3 N 0.43024(16) 0.64823(18) -0.46004(14) 0.0231(4) Uani 1 1 d . . .
H3 H 0.3887 0.6178 -0.4342 0.028 Uiso 1 1 calc R . .
C13 C 0.51905(19) 0.7104(2) -0.39155(17) 0.0226(5) Uani 1 1 d . . .
O2 O 0.59266(14) 0.74551(17) -0.40955(13) 0.0318(4) Uani 1 1 d . . .
C14 C 0.52026(19) 0.7362(2) -0.28589(16) 0.0209(5) Uani 1 1 d . . .
C15 C 0.6219(2) 0.7429(2) -0.19410(18) 0.0255(5) Uani 1 1 d . . .
H15 H 0.6886 0.7258 -0.1966 0.031 Uiso 1 1 calc R . .
C16 C 0.6237(2) 0.7749(2) -0.09924(18) 0.0262(5) Uani 1 1 d . . .
H16 H 0.6929 0.7766 -0.0363 0.031 Uiso 1 1 calc R . .
N4 N 0.53235(16) 0.80371(17) -0.09165(14) 0.0208(4) Uani 1 1 d . . .
C17 C 0.43446(19) 0.7961(2) -0.18049(17) 0.0223(5) Uani 1 1 d . . .
H17 H 0.3690 0.8145 -0.1760 0.027 Uiso 1 1 calc R . .
C18 C 0.42517(19) 0.7625(2) -0.27847(17) 0.0214(5) Uani 1 1 d . . .
H18 H 0.3547 0.7575 -0.3395 0.026 Uiso 1 1 calc R . .
O3 O 0.47701(14) 0.71702(14) 0.06627(12) 0.0238(3) Uani 1 1 d . . .
C19 C 0.5583(2) 0.6488(2) 0.11468(18) 0.0235(5) Uani 1 1 d . . .
O4 O 0.65499(15) 0.67544(17) 0.13903(16) 0.0352(4) Uani 1 1 d . . .
C20 C 0.5326(2) 0.5304(2) 0.1430(2) 0.0322(6) Uani 1 1 d . . .
H20A H 0.5919 0.4767 0.1525 0.048 Uiso 1 1 calc R . .
H20B H 0.4623 0.5028 0.0854 0.048 Uiso 1 1 calc R . .
H20C H 0.5271 0.5352 0.2095 0.048 Uiso 1 1 calc R . .
O5 O 0.60891(14) 1.01459(14) 0.03076(12) 0.0236(4) Uani 1 1 d . . .
C21 C 0.7076(2) 1.0193(2) 0.06222(17) 0.0240(5) Uani 1 1 d . . .
O6 O 0.77265(15) 0.93573(16) 0.09751(13) 0.0297(4) Uani 1 1 d . . .
C22 C 0.7596(2) 1.1377(2) 0.0661(2) 0.0355(6) Uani 1 1 d . . .
H22A H 0.7047 1.1882 0.0117 0.053 Uiso 1 1 calc R . .
H22B H 0.8230 1.1285 0.0522 0.053 Uiso 1 1 calc R . .
H22C H 0.7844 1.1721 0.1369 0.053 Uiso 1 1 calc R . .

loop_
_atom_site_aniso_label
_atom_site_aniso_U_11
_atom_site_aniso_U_22
_atom_site_aniso_U_33
_atom_site_aniso_U_23
_atom_site_aniso_U_13
_atom_site_aniso_U_12
Cu1 0.02266(15) 0.01911(16) 0.00834(13) -0.00087(9) 0.00585(10) 0.00009(10)
N1 0.0239(9) 0.0201(10) 0.0104(8) 0.0005(7) 0.0067(7) -0.0017(7)
C1 0.0213(11) 0.0257(13) 0.0151(10) 0.0016(9) 0.0050(9) 0.0001(9)
C2 0.0261(12) 0.0251(13) 0.0170(10) 0.0018(9) 0.0113(9) 0.0024(9)
C3 0.0262(11) 0.0199(12) 0.0126(10) 0.0010(8) 0.0079(9) -0.0012(9)
C4 0.0227(11) 0.0359(15) 0.0137(10) 0.0008(9) 0.0050(9) -0.0005(10)
C5 0.0255(12) 0.0346(14) 0.0155(10) 0.0012(9) 0.0102(9) 0.0028(10)
C6 0.0257(12) 0.0283(13) 0.0146(10) -0.0004(9) 0.0095(9) -0.0018(9)
O1 0.0420(11) 0.0504(13) 0.0171(8) -0.0015(8) 0.0118(8) 0.0168(9)
N2 0.0286(10) 0.0324(12) 0.0116(8) 0.0000(8) 0.0097(8) 0.0038(9)
C7 0.0245(11) 0.0276(13) 0.0111(10) 0.0010(8) 0.0078(9) -0.0023(9)
C8 0.0285(12) 0.0249(13) 0.0153(10) 0.0029(9) 0.0091(9) 0.0017(9)
C9 0.0309(12) 0.0269(13) 0.0152(10) -0.0006(9) 0.0120(9) -0.0014(10)
C10 0.0229(11) 0.0252(13) 0.0125(10) -0.0028(8) 0.0076(9) 0.0011(9)
C11 0.0308(13) 0.0298(14) 0.0178(11) -0.0033(9) 0.0111(10) -0.0063(10)
C12 0.0344(13) 0.0308(14) 0.0170(11) -0.0004(9) 0.0136(10) 0.0073(11)
N3 0.0271(10) 0.0310(12) 0.0121(9) -0.0044(8) 0.0098(8) -0.0050(8)
C13 0.0256(12) 0.0267(13) 0.0135(10) -0.0007(9) 0.0076(9) 0.0007(9)
O2 0.0280(9) 0.0498(12) 0.0196(8) -0.0065(8) 0.0127(7) -0.0093(8)
C14 0.0268(12) 0.0218(12) 0.0134(10) -0.0036(8) 0.0088(9) -0.0033(9)
C15 0.0229(12) 0.0332(14) 0.0196(11) -0.0062(10) 0.0094(9) -0.0002(10)
C16 0.0241(12) 0.0334(14) 0.0151(10) -0.0040(9) 0.0041(9) 0.0025(10)
N4 0.0267(10) 0.0232(11) 0.0105(8) -0.0030(7) 0.0069(7) -0.0024(8)
C17 0.0237(11) 0.0249(13) 0.0189(10) -0.0035(9) 0.0105(9) -0.0025(9)
C18 0.0212(11) 0.0248(13) 0.0138(10) -0.0027(8) 0.0045(8) -0.0029(9)
O3 0.0278(9) 0.0250(9) 0.0154(7) 0.0004(6) 0.0075(7) 0.0010(7)
C19 0.0298(12) 0.0230(13) 0.0193(11) -0.0021(9) 0.0128(10) -0.0011(9)
O4 0.0273(10) 0.0331(11) 0.0428(11) 0.0011(8) 0.0144(8) -0.0007(8)
C20 0.0338(14) 0.0288(15) 0.0335(14) 0.0069(11) 0.0153(12) 0.0028(11)
O5 0.0330(9) 0.0215(9) 0.0129(7) -0.0008(6) 0.0079(7) -0.0025(7)
C21 0.0432(15) 0.0221(13) 0.0121(10) 0.0037(8) 0.0175(10) 0.0141(10)
O6 0.0317(9) 0.0343(11) 0.0243(8) 0.0017(7) 0.0141(7) 0.0066(8)
C22 0.0335(14) 0.0340(16) 0.0395(15) -0.0022(12) 0.0174(12) -0.0018(11)

loop_
_atom_type_symbol
_atom_type_description
_atom_type_scat_dispersion_real
_atom_type_scat_dispersion_imag
_atom_type_scat_source
C C 0.0033 0.0016 'International Tables Vol C Tables 4.2.6.8 and 6.1.1.4'
H H 0.0000 0.0000 'International Tables Vol C Tables 4.2.6.8 and 6.1.1.4'
N N 0.0061 0.0033 'International Tables Vol C Tables 4.2.6.8 and 6.1.1.4'
O O 0.0106 0.0060 'International Tables Vol C Tables 4.2.6.8 and 6.1.1.4'
Cu Cu 0.3201 1.2651 'International Tables Vol C Tables 4.2.6.8 and 6.1.1.4'

loop_
_geom_angle_atom_site_label_1
_geom_angle_atom_site_label_2
_geom_angle_atom_site_label_3
_geom_angle
_geom_angle_site_symmetry_1
_geom_angle_site_symmetry_3
_geom_angle_publ_flag
O3 Cu1 N4 90.52(7) . . ?
O3 Cu1 N1 89.59(7) . . ?
N4 Cu1 N1 169.96(8) . . ?
O3 Cu1 O5 177.85(7) . . ?
N4 Cu1 O5 91.28(7) . . ?
N1 Cu1 O5 88.85(7) . . ?
O3 Cu1 O5 102.35(6) . 3_675 ?
N4 Cu1 O5 95.73(7) . 3_675 ?
N1 Cu1 O5 94.05(7) . 3_675 ?
O5 Cu1 O5 76.30(7) . 3_675 ?
C5 N1 C1 117.95(18) . . ?
C5 N1 Cu1 116.65(15) . . ?
C1 N1 Cu1 125.34(15) . . ?
N1 C1 C2 122.9(2) . . ?
N1 C1 H1 118.5 . . ?
C2 C1 H1 118.5 . . ?
C3 C2 C1 118.5(2) . . ?
C3 C2 H2 120.7 . . ?
C1 C2 H2 120.7 . . ?
C4 C3 C2 118.4(2) . . ?
C4 C3 C6 122.8(2) . . ?
C2 C3 C6 118.8(2) . . ?
C3 C4 C5 119.4(2) . . ?
C3 C4 H4 120.3 . . ?
C5 C4 H4 120.3 . . ?
N1 C5 C4 122.8(2) . . ?
N1 C5 H5 118.6 . . ?
C4 C5 H5 118.6 . . ?
O1 C6 N2 125.2(2) . . ?
O1 C6 C3 121.1(2) . . ?
N2 C6 C3 113.7(2) . . ?
C6 N2 C7 128.1(2) . . ?
C6 N2 H2A 116.0 . . ?
C7 N2 H2A 116.0 . . ?
C8 C7 C12 119.1(2) . . ?
C8 C7 N2 124.2(2) . . ?
C12 C7 N2 116.7(2) . . ?
C9 C8 C7 119.2(2) 4_677 . ?
C9 C8 H8 120.4 4_677 . ?
C7 C8 H8 120.4 . . ?
C8 C9 C10 121.8(2) 4_574 . ?
C8 C9 H9 119.1 4_574 . ?
C10 C9 H9 119.1 . . ?
C11 C10 C9 118.8(2) . . ?
C11 C10 N3 122.4(2) . . ?
C9 C10 N3 118.7(2) . . ?
C12 C11 C10 119.5(2) 4_574 . ?
C12 C11 H11 120.3 4_574 . ?
C10 C11 H11 120.3 . . ?
C11 C12 C7 121.6(2) 4_677 . ?
C11 C12 H12 119.2 4_677 . ?
C7 C12 H12 119.2 . . ?
C13 N3 C10 126.29(19) . . ?
C13 N3 H3 116.9 . . ?
C10 N3 H3 116.9 . . ?
O2 C13 N3 125.5(2) . . ?
O2 C13 C14 120.6(2) . . ?
N3 C13 C14 113.87(19) . . ?
C18 C14 C15 118.66(19) . . ?
C18 C14 C13 122.6(2) . . ?
C15 C14 C13 118.6(2) . . ?
C16 C15 C14 118.7(2) . . ?
C16 C15 H15 120.7 . . ?
C14 C15 H15 120.7 . . ?
N4 C16 C15 123.2(2) . . ?
N4 C16 H16 118.4 . . ?
C15 C16 H16 118.4 . . ?
C16 N4 C17 117.72(18) . . ?
C16 N4 Cu1 120.59(15) . . ?
C17 N4 Cu1 121.63(15) . . ?
N4 C17 C18 122.7(2) . . ?
N4 C17 H17 118.7 . . ?
C18 C17 H17 118.7 . . ?
C14 C18 C17 119.0(2) . . ?
C14 C18 H18 120.5 . . ?
C17 C18 H18 120.5 . . ?
C19 O3 Cu1 105.03(15) . . ?
O4 C19 O3 123.0(2) . . ?
O4 C19 C20 120.0(2) . . ?
O3 C19 C20 117.0(2) . . ?
C19 C20 H20A 109.5 . . ?
C19 C20 H20B 109.5 . . ?
H20A C20 H20B 109.5 . . ?
C19 C20 H20C 109.5 . . ?
H20A C20 H20C 109.5 . . ?
H20B C20 H20C 109.5 . . ?
C21 O5 Cu1 118.03(15) . . ?
C21 O5 Cu1 138.26(16) . 3_675 ?
Cu1 O5 Cu1 103.70(7) . 3_675 ?
O5 C21 O6 125.1(2) . . ?
O5 C21 C22 118.2(2) . . ?
O6 C21 C22 116.6(2) . . ?
C21 C22 H22A 109.5 . . ?
C21 C22 H22B 109.5 . . ?
H22A C22 H22B 109.5 . . ?
C21 C22 H22C 109.5 . . ?
H22A C22 H22C 109.5 . . ?
H22B C22 H22C 109.5 . . ?

loop_
_geom_bond_atom_site_label_1
_geom_bond_atom_site_label_2
_geom_bond_distance
_geom_bond_site_symmetry_2
_geom_bond_publ_flag
Cu1 O3 2.0007(17) . ?
Cu1 N4 2.0189(18) . ?
Cu1 N1 2.0276(17) . ?
Cu1 O5 2.0303(17) . ?
Cu1 O5 2.3322(17) 3_675 ?
N1 C5 1.333(3) . ?
N1 C1 1.341(3) . ?
C1 C2 1.391(3) . ?
C1 H1 0.9500 . ?
C2 C3 1.389(3) . ?
C2 H2 0.9500 . ?
C3 C4 1.382(3) . ?
C3 C6 1.512(3) . ?
C4 C5 1.384(3) . ?
C4 H4 0.9500 . ?
C5 H5 0.9500 . ?
C6 O1 1.211(3) . ?
C6 N2 1.356(3) . ?
N2 C7 1.417(3) . ?
N2 H2A 0.8800 . ?
C7 C8 1.388(3) . ?
C7 C12 1.388(3) . ?
C8 C9 1.385(3) 4_677 ?
C8 H8 0.9500 . ?
C9 C8 1.385(3) 4_574 ?
C9 C10 1.389(3) . ?
C9 H9 0.9500 . ?
C10 C11 1.388(3) . ?
C10 N3 1.416(3) . ?
C11 C12 1.383(3) 4_574 ?
C11 H11 0.9500 . ?
C12 C11 1.383(3) 4_677 ?
C12 H12 0.9500 . ?
N3 C13 1.354(3) . ?
N3 H3 0.8800 . ?
C13 O2 1.217(3) . ?
C13 C14 1.518(3) . ?
C14 C18 1.386(3) . ?
C14 C15 1.393(3) . ?
C15 C16 1.382(3) . ?
C15 H15 0.9500 . ?
C16 N4 1.344(3) . ?
C16 H16 0.9500 . ?
N4 C17 1.346(3) . ?
C17 C18 1.388(3) . ?
C17 H17 0.9500 . ?
C18 H18 0.9500 . ?
O3 C19 1.272(3) . ?
C19 O4 1.239(3) . ?
C19 C20 1.516(3) . ?
C20 H20A 0.9800 . ?
C20 H20B 0.9800 . ?
C20 H20C 0.9800 . ?
O5 C21 1.209(3) . ?
O5 Cu1 2.3323(17) 3_675 ?
C21 O6 1.250(3) . ?
C21 C22 1.535(4) . ?
C22 H22A 0.9800 . ?
C22 H22B 0.9800 . ?
C22 H22C 0.9800 . ?
